data_7207057
loop_
_publ_author_name
'Kan, Wei-Qiu'
'Ma, Jian-Fang'
'Liu, Bo'
'Yang, Jin'

_publ_section_title
;
 A series of coordination polymers based on
 5,5&#x2032;-(ethane-1,2-diyl)-bis(oxy)diisophthalic acid and structurally
 related N-donor ligands: syntheses, structures and properties
;
_journal_issue 1
_journal_name_full CrystEngComm
_journal_page_first 286
_journal_paper_doi 10.1039/c1ce05877k
_journal_volume 14
_journal_year 2012
_chemical_formula_moiety 'C16 H15 N6 Ni O5, 3(H2 O)'
_chemical_formula_sum 'C16 H21 N6 Ni O8'
_chemical_formula_weight 484.10
_chemical_name_systematic
;
?
;
_space_group_IT_number 14
_symmetry_cell_setting monoclinic
_symmetry_space_group_name_Hall '-P 2ybc'
_symmetry_space_group_name_H-M 'P 1 21/c 1'
_atom_sites_solution_hydrogens geom
_atom_sites_solution_primary direct
_atom_sites_solution_secondary difmap
_audit_creation_method SHELXL-97
_cell_angle_alpha 90.00
_cell_angle_beta 90.984(4)
_cell_angle_gamma 90.00
_cell_formula_units_Z 4
_cell_length_a 6.6602(3)
_cell_length_b 16.2245(7)
_cell_length_c 18.3730(9)
_cell_measurement_reflns_used 2722
_cell_measurement_temperature 293(2)
_cell_measurement_theta_max 29.2090
_cell_measurement_theta_min 3.3438
_cell_volume 1985.06(16)
_computing_cell_refinement CrysAlis
_computing_data_collection 'CrysAlis (Oxford Diffraction, 2006)'
_computing_data_reduction CrysAlis
_computing_structure_refinement 'SHELXS-97 (Sheldrick, 1997)'
_computing_structure_solution 'SHELXS-97 (Sheldrick, 1997)'
_diffrn_ambient_temperature 293(2)
_diffrn_detector_area_resol_mean 10.0
_diffrn_measured_fraction_theta_full 0.983
_diffrn_measured_fraction_theta_max 0.983
_diffrn_measurement_device_type 'Oxford Diffraction Gemini R Ultra'
_diffrn_measurement_method '\w scan'
_diffrn_radiation_monochromator graphite
_diffrn_radiation_source 'fine-focus sealed tube'
_diffrn_radiation_type MoK\a
_diffrn_radiation_wavelength 0.71073
_diffrn_reflns_av_R_equivalents 0.0344
_diffrn_reflns_av_sigmaI/netI 0.0485
_diffrn_reflns_limit_h_max 8
_diffrn_reflns_limit_h_min -6
_diffrn_reflns_limit_k_max 19
_diffrn_reflns_limit_k_min -16
_diffrn_reflns_limit_l_max 22
_diffrn_reflns_limit_l_min -21
_diffrn_reflns_number 8018
_diffrn_reflns_theta_full 25.35
_diffrn_reflns_theta_max 25.35
_diffrn_reflns_theta_min 3.35
_exptl_absorpt_coefficient_mu 1.037
_exptl_absorpt_correction_T_max 1.00000
_exptl_absorpt_correction_T_min 0.97669
_exptl_absorpt_correction_type multi-scan
_exptl_absorpt_process_details
;
CrysAlis (Oxford Diffraction, 2006)
;
_exptl_crystal_colour green
_exptl_crystal_density_diffrn 1.620
_exptl_crystal_density_method 'not measured'
_exptl_crystal_description block
_exptl_crystal_F_000 1004
_exptl_crystal_size_max 0.22
_exptl_crystal_size_mid 0.21
_exptl_crystal_size_min 0.18
_refine_diff_density_max 0.719
_refine_diff_density_min -0.322
_refine_diff_density_rms 0.081
_refine_ls_extinction_method none
_refine_ls_goodness_of_fit_ref 1.034
_refine_ls_hydrogen_treatment constr
_refine_ls_matrix_type full
_refine_ls_number_parameters 298
_refine_ls_number_reflns 3562
_refine_ls_number_restraints 18
_refine_ls_restrained_S_all 1.043
_refine_ls_R_factor_all 0.0598
_refine_ls_R_factor_gt 0.0440
_refine_ls_shift/su_max 0.003
_refine_ls_shift/su_mean 0.000
_refine_ls_structure_factor_coef Fsqd
_refine_ls_weighting_details 'calc w=1/[\s^2^(Fo^2^)+(0.0692P)^2^+0.2869P] where P=(Fo^2^+2Fc^2^)/3'
_refine_ls_weighting_scheme calc
_refine_ls_wR_factor_gt 0.1133
_refine_ls_wR_factor_ref 0.1231
_reflns_number_gt 2808
_reflns_number_total 3562
_reflns_threshold_expression >2\s(I)
_cod_data_source_file c1ce05877k.txt
_cod_data_source_block compound-7
_cod_original_sg_symbol_Hall '-P 2ybc '
_cod_original_sg_symbol_H-M 'p 21/c'
_cod_database_code 7207057

loop_
_symmetry_equiv_pos_as_xyz
'x, y, z'
'-x, y+1/2, -z+1/2'
'-x, -y, -z'
'x, -y-1/2, z-1/2'

loop_
_atom_site_label
_atom_site_type_symbol
_atom_site_fract_x
_atom_site_fract_y
_atom_site_fract_z
_atom_site_U_iso_or_equiv
_atom_site_adp_type
_atom_site_occupancy
_atom_site_symmetry_multiplicity
_atom_site_calc_flag
_atom_site_refinement_flags
Ni1 Ni 1.49119(5) 0.31940(2) 1.25185(2) 0.01807(16) Uani 1 1 d .
C1 C 1.1914(4) 0.22491(19) 1.34144(17) 0.0211(7) Uani 1 1 d .
O5 O 0.6963(3) 0.06694(12) 1.47056(14) 0.0274(6) Uani 1 1 d .
C11 C 1.2413(5) 0.2102(2) 1.1459(2) 0.0329(8) Uani 1 1 d .
H11 H 1.1822 0.1807 1.1833 0.039 Uiso 1 1 calc R
C2 C 1.2027(4) -0.0860(2) 1.33386(17) 0.0206(7) Uani 1 1 d .
O2 O 1.0834(3) 0.28714(14) 1.35184(13) 0.0307(6) Uani 1 1 d .
O1 O 1.3593(3) 0.22589(13) 1.30981(12) 0.0257(5) Uani 1 1 d .
O4 O 1.0923(3) -0.14848(14) 1.33901(13) 0.0309(6) Uani 1 1 d .
O3 O 1.3762(3) -0.08624(13) 1.30699(12) 0.0230(5) Uani 1 1 d .
N3 N 1.1942(4) 0.2017(2) 1.07585(16) 0.0325(7) Uani 1 1 d .
C7 C 1.1144(4) 0.14280(19) 1.36577(16) 0.0187(7) Uani 1 1 d .
N1 N 1.3840(4) 0.26630(17) 1.15532(14) 0.0256(6) Uani 1 1 d .
C6 C 0.9445(4) 0.1394(2) 1.40823(18) 0.0217(7) Uani 1 1 d .
H6 H 0.8846 0.1879 1.4237 0.026 Uiso 1 1 calc R
C3 C 1.1195(4) -0.00544(19) 1.36101(17) 0.0192(7) Uani 1 1 d .
N2 N 1.3078(4) 0.2542(2) 1.03567(17) 0.0385(8) Uani 1 1 d .
C10 C 1.4195(5) 0.2912(2) 1.08639(19) 0.0309(8) Uani 1 1 d .
H10 H 1.5147 0.3311 1.0755 0.037 Uiso 1 1 calc R
C5 C 0.8633(4) 0.06418(18) 1.42776(18) 0.0211(7) Uani 1 1 d .
C4 C 0.9482(4) -0.00807(19) 1.40337(17) 0.0205(7) Uani 1 1 d .
H4 H 0.8911 -0.0585 1.4152 0.025 Uiso 1 1 calc R
C9 C 0.5910(4) -0.0096(2) 1.47833(18) 0.0242(7) Uani 1 1 d .
H9A H 0.6748 -0.0497 1.5035 0.029 Uiso 1 1 calc R
H9B H 0.5527 -0.0316 1.4310 0.029 Uiso 1 1 calc R
C8 C 1.2039(4) 0.06948(18) 1.34266(17) 0.0190(7) Uani 1 1 d .
H8 H 1.3196 0.0711 1.3151 0.023 Uiso 1 1 calc R
C14 C 0.6849(5) 0.1023(3) 1.0395(2) 0.0394(9) Uani 1 1 d .
H14A H 0.7259 0.0488 1.0580 0.047 Uiso 1 1 calc R
H14B H 0.5551 0.1153 1.0597 0.047 Uiso 1 1 calc R
C12 C 1.0473(5) 0.1478(3) 1.0404(2) 0.0433(10) Uani 1 1 d .
H12A H 1.0789 0.0909 1.0521 0.052 Uiso 1 1 calc R
H12B H 1.0550 0.1543 0.9880 0.052 Uiso 1 1 calc R
C13 C 0.8371(5) 0.1669(2) 1.0642(2) 0.0401(9) Uani 1 1 d .
H13A H 0.7972 0.2201 1.0446 0.048 Uiso 1 1 calc R
H13B H 0.8360 0.1707 1.1169 0.048 Uiso 1 1 calc R
N4 N 0.6661(4) 0.09847(19) 0.96017(16) 0.0319(7) Uani 1 1 d .
C16 C 0.5713(5) 0.1486(2) 0.91366(19) 0.0319(8) Uani 1 1 d .
H16 H 0.4974 0.1946 0.9272 0.038 Uiso 1 1 calc R
N5 N 0.7578(6) 0.0384(2) 0.9221(2) 0.0588(10) Uani 1 1 d .
C15 C 0.7118(7) 0.0573(3) 0.8541(2) 0.0535(12) Uani 1 1 d .
H15 H 0.7558 0.0266 0.8146 0.064 Uiso 1 1 calc R
N6 N 0.5956(4) 0.12471(18) 0.84654(15) 0.0264(6) Uani 1 1 d .
O1W O 1.7524(3) 0.24556(14) 1.25047(12) 0.0278(5) Uani 1 1 d .
O2W O 1.2318(3) 0.39329(14) 1.25706(13) 0.0279(5) Uani 1 1 d .
O3W O 0.6355(12) 0.0713(4) 1.2089(4) 0.0563(16) Uani 0.50 1 d PU
O4W O 1.801(2) 0.0658(7) 1.2062(7) 0.054(3) Uani 0.25 1 d PU
O5W O 0.523(3) 0.0615(12) 1.2455(13) 0.107(7) Uani 0.25 1 d PU

loop_
_atom_site_aniso_label
_atom_site_aniso_U_11
_atom_site_aniso_U_22
_atom_site_aniso_U_33
_atom_site_aniso_U_23
_atom_site_aniso_U_13
_atom_site_aniso_U_12
Ni1 0.0153(2) 0.0168(2) 0.0222(3) 0.00250(16) 0.00188(16) -0.00227(15)
C1 0.0212(14) 0.0208(17) 0.0213(16) -0.0008(13) 0.0006(12) -0.0005(14)
O5 0.0237(11) 0.0201(12) 0.0391(14) -0.0027(10) 0.0176(10) -0.0047(9)
C11 0.0304(17) 0.035(2) 0.033(2) -0.0010(17) 0.0004(15) -0.0096(16)
C2 0.0197(15) 0.0210(17) 0.0210(17) -0.0015(13) -0.0005(12) 0.0002(13)
O2 0.0303(11) 0.0205(12) 0.0419(15) 0.0055(11) 0.0157(10) 0.0050(10)
O1 0.0191(10) 0.0218(12) 0.0366(13) 0.0043(10) 0.0099(9) -0.0022(9)
O4 0.0263(11) 0.0207(13) 0.0463(15) -0.0067(11) 0.0140(10) -0.0058(10)
O3 0.0142(10) 0.0241(12) 0.0309(13) -0.0040(10) 0.0080(9) 0.0010(9)
N3 0.0290(14) 0.0374(17) 0.0308(17) -0.0075(14) -0.0047(12) -0.0045(13)
C7 0.0167(13) 0.0191(16) 0.0205(16) 0.0004(13) 0.0035(12) -0.0029(12)
N1 0.0241(12) 0.0264(16) 0.0261(15) -0.0003(12) -0.0017(11) -0.0014(12)
C6 0.0186(14) 0.0201(17) 0.0266(17) -0.0039(14) 0.0040(12) 0.0007(13)
C3 0.0173(14) 0.0199(16) 0.0207(16) -0.0023(13) 0.0046(12) -0.0005(12)
N2 0.0421(16) 0.0417(19) 0.0317(17) -0.0013(15) -0.0017(14) -0.0010(15)
C10 0.0349(17) 0.0264(18) 0.031(2) 0.0030(16) -0.0005(15) 0.0017(16)
C5 0.0157(14) 0.0217(17) 0.0259(17) -0.0026(13) 0.0060(12) -0.0023(12)
C4 0.0194(14) 0.0170(16) 0.0252(17) 0.0013(13) 0.0036(12) -0.0037(12)
C9 0.0225(14) 0.0202(17) 0.0302(19) -0.0008(14) 0.0086(14) -0.0074(13)
C8 0.0143(13) 0.0223(17) 0.0204(16) -0.0010(13) 0.0036(12) 0.0008(12)
C14 0.0399(19) 0.051(2) 0.027(2) 0.0052(18) -0.0019(16) -0.0095(18)
C12 0.0371(19) 0.041(2) 0.052(3) -0.013(2) -0.0134(18) -0.0001(17)
C13 0.0411(19) 0.046(2) 0.033(2) -0.0090(19) -0.0011(16) -0.0035(18)
N4 0.0327(14) 0.0352(16) 0.0277(16) 0.0001(14) -0.0027(12) -0.0029(14)
C16 0.0320(17) 0.033(2) 0.030(2) 0.0000(17) -0.0021(15) 0.0095(16)
N5 0.094(3) 0.043(2) 0.038(2) -0.0038(17) -0.015(2) 0.033(2)
C15 0.088(3) 0.040(2) 0.032(2) -0.0068(18) -0.011(2) 0.033(2)
N6 0.0250(13) 0.0262(16) 0.0280(16) -0.0010(12) -0.0008(11) 0.0023(12)
O1W 0.0222(10) 0.0251(12) 0.0361(14) 0.0037(10) 0.0023(10) 0.0025(9)
O2W 0.0220(10) 0.0236(12) 0.0381(14) 0.0057(11) 0.0040(10) 0.0030(9)
O3W 0.082(4) 0.044(3) 0.043(3) 0.007(2) 0.012(3) -0.011(3)
O4W 0.072(5) 0.043(5) 0.045(5) -0.001(4) 0.002(4) 0.005(4)
O5W 0.109(8) 0.101(8) 0.111(8) -0.008(5) -0.010(5) 0.002(5)

loop_
_atom_type_symbol
_atom_type_description
_atom_type_scat_dispersion_real
_atom_type_scat_dispersion_imag
_atom_type_scat_source
C C 0.0033 0.0016 'International Tables Vol C Tables 4.2.6.8 and 6.1.1.4'
H H 0.0000 0.0000 'International Tables Vol C Tables 4.2.6.8 and 6.1.1.4'
N N 0.0061 0.0033 'International Tables Vol C Tables 4.2.6.8 and 6.1.1.4'
O O 0.0106 0.0060 'International Tables Vol C Tables 4.2.6.8 and 6.1.1.4'
Ni Ni 0.3393 1.1124 'International Tables Vol C Tables 4.2.6.8 and 6.1.1.4'

loop_
_geom_angle_atom_site_label_1
_geom_angle_atom_site_label_2
_geom_angle_atom_site_label_3
_geom_angle
_geom_angle_site_symmetry_1
_geom_angle_site_symmetry_3
O1 Ni1 N6 91.62(10) . 4_666
O1 Ni1 O3 179.80(9) . 2_857
N6 Ni1 O3 88.56(10) 4_666 2_857
O1 Ni1 N1 89.58(10) . .
N6 Ni1 N1 178.42(11) 4_666 .
O3 Ni1 N1 90.24(10) 2_857 .
O1 Ni1 O2W 92.19(8) . .
N6 Ni1 O2W 88.66(10) 4_666 .
O3 Ni1 O2W 87.74(8) 2_857 .
N1 Ni1 O2W 90.27(10) . .
O1 Ni1 O1W 86.97(8) . .
N6 Ni1 O1W 89.64(10) 4_666 .
O3 Ni1 O1W 93.10(8) 2_857 .
N1 Ni1 O1W 91.45(10) . .
O2W Ni1 O1W 178.08(9) . .
O2 C1 O1 124.8(3) . .
O2 C1 C7 118.0(2) . .
O1 C1 C7 117.2(3) . .
C5 O5 C9 115.5(2) . .
N1 C11 N3 110.8(3) . .
N1 C11 H11 124.6 . .
N3 C11 H11 124.6 . .
O4 C2 O3 124.5(3) . .
O4 C2 C3 117.1(2) . .
O3 C2 C3 118.4(3) . .
C1 O1 Ni1 129.29(19) . .
C2 O3 Ni1 127.19(19) . 2_847
C11 N3 N2 109.7(3) . .
C11 N3 C12 129.9(3) . .
N2 N3 C12 120.5(3) . .
C6 C7 C8 119.5(3) . .
C6 C7 C1 119.4(3) . .
C8 C7 C1 121.0(2) . .
C11 N1 C10 102.6(3) . .
C11 N1 Ni1 129.0(2) . .
C10 N1 Ni1 127.5(2) . .
C5 C6 C7 120.5(3) . .
C5 C6 H6 119.8 . .
C7 C6 H6 119.8 . .
C8 C3 C4 120.2(3) . .
C8 C3 C2 121.9(2) . .
C4 C3 C2 117.9(3) . .
C10 N2 N3 102.2(3) . .
N2 C10 N1 114.7(3) . .
N2 C10 H10 122.7 . .
N1 C10 H10 122.7 . .
O5 C5 C4 123.6(3) . .
O5 C5 C6 116.3(2) . .
C4 C5 C6 120.0(3) . .
C5 C4 C3 120.0(3) . .
C5 C4 H4 120.0 . .
C3 C4 H4 120.0 . .
O5 C9 C9 106.0(3) . 3_658
O5 C9 H9A 110.5 . .
C9 C9 H9A 110.5 3_658 .
O5 C9 H9B 110.5 . .
C9 C9 H9B 110.5 3_658 .
H9A C9 H9B 108.7 . .
C3 C8 C7 119.7(3) . .
C3 C8 H8 120.1 . .
C7 C8 H8 120.1 . .
N4 C14 C13 111.9(3) . .
N4 C14 H14A 109.2 . .
C13 C14 H14A 109.2 . .
N4 C14 H14B 109.2 . .
C13 C14 H14B 109.2 . .
H14A C14 H14B 107.9 . .
N3 C12 C13 111.5(3) . .
N3 C12 H12A 109.3 . .
C13 C12 H12A 109.3 . .
N3 C12 H12B 109.3 . .
C13 C12 H12B 109.3 . .
H12A C12 H12B 108.0 . .
C12 C13 C14 112.9(3) . .
C12 C13 H13A 109.0 . .
C14 C13 H13A 109.0 . .
C12 C13 H13B 109.0 . .
C14 C13 H13B 109.0 . .
H13A C13 H13B 107.8 . .
C16 N4 N5 108.8(3) . .
C16 N4 C14 130.2(3) . .
N5 N4 C14 121.0(3) . .
N6 C16 N4 111.0(3) . .
N6 C16 H16 124.5 . .
N4 C16 H16 124.5 . .
C15 N5 N4 103.0(3) . .
N5 C15 N6 114.2(4) . .
N5 C15 H15 122.9 . .
N6 C15 H15 122.9 . .
C16 N6 C15 103.0(3) . .
C16 N6 Ni1 128.1(2) . 4_465
C15 N6 Ni1 128.8(3) . 4_465
O5W O3W O4W 139.0(15) . 1_455

loop_
_geom_bond_atom_site_label_1
_geom_bond_atom_site_label_2
_geom_bond_distance
_geom_bond_site_symmetry_2
Ni1 O1 2.059(2) .
Ni1 N6 2.071(3) 4_666
Ni1 O3 2.080(2) 2_857
Ni1 N1 2.087(3) .
Ni1 O2W 2.106(2) .
Ni1 O1W 2.113(2) .
C1 O2 1.256(4) .
C1 O1 1.269(3) .
C1 C7 1.498(4) .
O5 C5 1.374(4) .
O5 C9 1.434(4) .
C11 N1 1.326(4) .
C11 N3 1.326(4) .
C11 H11 0.9300 .
C2 O4 1.257(4) .
C2 O3 1.265(3) .
C2 C3 1.507(4) .
O3 Ni1 2.080(2) 2_847
N3 N2 1.365(4) .
N3 C12 1.459(4) .
C7 C6 1.387(4) .
C7 C8 1.400(4) .
N1 C10 1.354(4) .
C6 C5 1.384(4) .
C6 H6 0.9300 .
C3 C8 1.383(4) .
C3 C4 1.393(4) .
N2 C10 1.326(5) .
C10 H10 0.9300 .
C5 C4 1.380(4) .
C4 H4 0.9300 .
C9 C9 1.494(5) 3_658
C9 H9A 0.9700 .
C9 H9B 0.9700 .
C8 H8 0.9300 .
C14 N4 1.461(5) .
C14 C13 1.522(5) .
C14 H14A 0.9700 .
C14 H14B 0.9700 .
C12 C13 1.506(5) .
C12 H12A 0.9700 .
C12 H12B 0.9700 .
C13 H13A 0.9700 .
C13 H13B 0.9700 .
N4 C16 1.332(5) .
N4 N5 1.351(5) .
C16 N6 1.306(4) .
C16 H16 0.9300 .
N5 C15 1.318(6) .
C15 N6 1.346(5) .
C15 H15 0.9300 .
N6 Ni1 2.071(3) 4_465
O3W O5W 1.03(2) .
O3W O4W 1.105(14) 1_455
O4W O3W 1.105(14) 1_655

loop_
_geom_torsion_atom_site_label_1
_geom_torsion_atom_site_label_2
_geom_torsion_atom_site_label_3
_geom_torsion_atom_site_label_4
_geom_torsion
_geom_torsion_site_symmetry_1
_geom_torsion_site_symmetry_4
O2 C1 O1 Ni1 -10.7(5) . .
C7 C1 O1 Ni1 167.2(2) . .
N6 Ni1 O1 C1 81.7(3) 4_666 .
O3 Ni1 O1 C1 -77(28) 2_857 .
N1 Ni1 O1 C1 -97.2(3) . .
O2W Ni1 O1 C1 -7.0(3) . .
O1W Ni1 O1 C1 171.3(3) . .
O4 C2 O3 Ni1 11.7(5) . 2_847
C3 C2 O3 Ni1 -167.6(2) . 2_847
N1 C11 N3 N2 -0.3(4) . .
N1 C11 N3 C12 180.0(3) . .
O2 C1 C7 C6 -9.8(4) . .
O1 C1 C7 C6 172.2(3) . .
O2 C1 C7 C8 166.3(3) . .
O1 C1 C7 C8 -11.7(4) . .
N3 C11 N1 C10 0.1(4) . .
N3 C11 N1 Ni1 170.0(2) . .
O1 Ni1 N1 C11 16.6(3) . .
N6 Ni1 N1 C11 -123(3) 4_666 .
O3 Ni1 N1 C11 -163.4(3) 2_857 .
O2W Ni1 N1 C11 -75.6(3) . .
O1W Ni1 N1 C11 103.5(3) . .
O1 Ni1 N1 C10 -175.9(3) . .
N6 Ni1 N1 C10 45(3) 4_666 .
O3 Ni1 N1 C10 4.1(3) 2_857 .
O2W Ni1 N1 C10 91.9(3) . .
O1W Ni1 N1 C10 -89.0(3) . .
C8 C7 C6 C5 0.0(5) . .
C1 C7 C6 C5 176.1(3) . .
O4 C2 C3 C8 -164.2(3) . .
O3 C2 C3 C8 15.2(4) . .
O4 C2 C3 C4 13.3(4) . .
O3 C2 C3 C4 -167.3(3) . .
C11 N3 N2 C10 0.4(4) . .
C12 N3 N2 C10 -179.9(3) . .
N3 N2 C10 N1 -0.3(4) . .
C11 N1 C10 N2 0.1(4) . .
Ni1 N1 C10 N2 -169.9(2) . .
C9 O5 C5 C4 -10.8(5) . .
C9 O5 C5 C6 168.1(3) . .
C7 C6 C5 O5 179.3(3) . .
C7 C6 C5 C4 -1.7(5) . .
O5 C5 C4 C3 -179.1(3) . .
C6 C5 C4 C3 2.1(5) . .
C8 C3 C4 C5 -0.6(5) . .
C2 C3 C4 C5 -178.2(3) . .
C5 O5 C9 C9 -175.8(3) . 3_658
C4 C3 C8 C7 -1.1(5) . .
C2 C3 C8 C7 176.3(3) . .
C6 C7 C8 C3 1.4(5) . .
C1 C7 C8 C3 -174.6(3) . .
C11 N3 C12 C13 62.3(5) . .
N2 N3 C12 C13 -117.4(4) . .
N3 C12 C13 C14 -169.4(3) . .
N4 C14 C13 C12 -63.7(5) . .
C13 C14 N4 C16 -76.7(5) . .
C13 C14 N4 N5 101.2(4) . .
N5 N4 C16 N6 0.0(4) . .
C14 N4 C16 N6 178.1(3) . .
C16 N4 N5 C15 0.3(5) . .
C14 N4 N5 C15 -178.0(4) . .
N4 N5 C15 N6 -0.6(5) . .
N4 C16 N6 C15 -0.4(4) . .
N4 C16 N6 Ni1 -177.8(2) . 4_465
N5 C15 N6 C16 0.6(5) . .
N5 C15 N6 Ni1 178.1(3) . 4_465
